data_4066817
loop_
_publ_author_name
'Neshat, Abdollah'
'Schmidt, Joseph A. R.'

_publ_section_title
;
 Derivatization of Niobium Complexes Bearing Imido and Acetophenone Imine
 Ligands
;
_journal_issue 23
_journal_name_full Organometallics
_journal_page_first 6219
_journal_paper_doi 10.1021/om100657r
_journal_volume 29
_journal_year 2010
_chemical_formula_moiety 'C54 H66 N3 Nb O5, C4 H10 O'
_chemical_formula_sum 'C58 H76 N3 Nb O6'
_chemical_formula_weight 1004.13
_chemical_name_systematic
; 
 ? 
;
_space_group_IT_number 19
_symmetry_cell_setting orthorhombic
_symmetry_Int_Tables_number 19
_symmetry_space_group_name_Hall 'P 2ac 2ab'
_symmetry_space_group_name_H-M 'P 21 21 21'
_atom_sites_solution_hydrogens geom
_atom_sites_solution_primary direct
_atom_sites_solution_secondary difmap
_audit_creation_method SHELXL-97
_cell_angle_alpha 90.00
_cell_angle_beta 90.00
_cell_angle_gamma 90.00
_cell_formula_units_Z 4
_cell_length_a 13.0131(14)
_cell_length_b 16.1081(17)
_cell_length_c 25.100(3)
_cell_measurement_reflns_used 6742
_cell_measurement_temperature 140(2)
_cell_measurement_theta_max 20.81
_cell_measurement_theta_min 2.53
_cell_volume 5261.4(10)
_computing_cell_refinement 'Bruker SAINT v6.22'
_computing_data_collection 'Bruker SMART v5.625'
_computing_data_reduction 'Bruker SAINT v6.22'
_computing_molecular_graphics 'Bruker SHELXTL'
_computing_publication_material 'Bruker SHELXTL'
_computing_structure_refinement 'SHELXL-97 (Sheldrick, 1997)'
_computing_structure_solution 'SHELXS-97 (Sheldrick, 1990)'
_diffrn_ambient_temperature 140(2)
_diffrn_measured_fraction_theta_full 0.978
_diffrn_measured_fraction_theta_max 0.978
_diffrn_measurement_device_type 'SMART CCD'
_diffrn_measurement_method \w-scan
_diffrn_radiation_monochromator graphite
_diffrn_radiation_source 'fine-focus sealed tube'
_diffrn_radiation_type MoK\a
_diffrn_radiation_wavelength 0.71073
_diffrn_reflns_av_R_equivalents 0.1170
_diffrn_reflns_av_sigmaI/netI 0.1381
_diffrn_reflns_limit_h_max 15
_diffrn_reflns_limit_h_min -17
_diffrn_reflns_limit_k_max 20
_diffrn_reflns_limit_k_min -20
_diffrn_reflns_limit_l_max 33
_diffrn_reflns_limit_l_min -33
_diffrn_reflns_number 48164
_diffrn_reflns_theta_full 28.37
_diffrn_reflns_theta_max 28.37
_diffrn_reflns_theta_min 1.50
_exptl_absorpt_coefficient_mu 0.281
_exptl_absorpt_correction_T_max 1.000
_exptl_absorpt_correction_T_min 0.888
_exptl_absorpt_correction_type empirical
_exptl_absorpt_process_details SADABS
_exptl_crystal_colour yellow
_exptl_crystal_density_diffrn 1.268
_exptl_crystal_density_method 'not measured'
_exptl_crystal_description block
_exptl_crystal_F_000 2136
_exptl_crystal_size_max 0.30
_exptl_crystal_size_mid 0.14
_exptl_crystal_size_min 0.14
_refine_diff_density_max 1.044
_refine_diff_density_min -2.480
_refine_diff_density_rms 0.217
_refine_ls_abs_structure_details 'Flack H D (1983), Acta Cryst. A39, 876-881'
_refine_ls_abs_structure_Flack 0.28(4)
_refine_ls_extinction_method none
_refine_ls_goodness_of_fit_ref 1.065
_refine_ls_hydrogen_treatment constr
_refine_ls_matrix_type full
_refine_ls_number_parameters 614
_refine_ls_number_reflns 12683
_refine_ls_number_restraints 0
_refine_ls_restrained_S_all 1.065
_refine_ls_R_factor_all 0.1384
_refine_ls_R_factor_gt 0.0589
_refine_ls_shift/su_max 0.001
_refine_ls_shift/su_mean 0.000
_refine_ls_structure_factor_coef Fsqd
_refine_ls_weighting_details 'calc w=1/[\s^2^(Fo^2^)+(0.0878P)^2^+0.0000P] where P=(Fo^2^+2Fc^2^)/3'
_refine_ls_weighting_scheme calc
_refine_ls_wR_factor_gt 0.1264
_refine_ls_wR_factor_ref 0.1749
_reflns_number_gt 7989
_reflns_number_total 12683
_reflns_threshold_expression >2sigma(I)
_cod_data_source_file om100657r_si_002.cif
_cod_data_source_block 15h
_cod_original_sg_symbol_H-M P2(1)2(1)2(1)
_cod_database_code 4066817

loop_
_symmetry_equiv_pos_as_xyz
'x, y, z'
'-x+1/2, -y, z+1/2'
'-x, y+1/2, -z+1/2'
'x+1/2, -y+1/2, -z'

loop_
_atom_site_label
_atom_site_type_symbol
_atom_site_fract_x
_atom_site_fract_y
_atom_site_fract_z
_atom_site_U_iso_or_equiv
_atom_site_adp_type
_atom_site_occupancy
_atom_site_symmetry_multiplicity
_atom_site_calc_flag
_atom_site_refinement_flags
Nb1 Nb -0.84768(4) -1.02296(3) -0.140012(17) 0.01608(12) Uani 1 1 d .
O1 O -1.0331(3) -1.1878(2) -0.13523(17) 0.0293(9) Uani 1 1 d .
O2 O -1.0299(4) -1.3241(3) -0.10642(18) 0.0409(12) Uani 1 1 d .
O3 O -0.6968(3) -0.8308(2) -0.12608(15) 0.0265(10) Uani 1 1 d .
O4 O -0.6344(4) -0.7348(3) -0.18588(15) 0.0348(11) Uani 1 1 d .
O5 O -0.9853(3) -0.9974(2) -0.16050(15) 0.0279(10) Uani 1 1 d .
H5A H -1.0211 -1.0391 -0.1579 0.042 Uiso 1 1 calc R
O101 O -1.2882(6) -0.9606(4) -0.4902(4) 0.108(3) Uani 1 1 d .
N1 N -0.8564(3) -0.9807(3) -0.07400(15) 0.0208(9) Uani 1 1 d .
N2 N -0.6716(3) -1.0699(3) -0.11924(15) 0.0184(10) Uani 1 1 d .
N3 N -0.8558(4) -1.0715(3) -0.23323(15) 0.0190(9) Uani 1 1 d .
C1 C -0.8832(4) -0.9479(3) -0.02437(19) 0.0199(12) Uani 1 1 d .
C2 C -0.8791(4) -0.9995(3) 0.0211(2) 0.0219(13) Uani 1 1 d .
C3 C -0.8988(5) -0.9636(4) 0.0704(2) 0.0314(15) Uani 1 1 d .
H3A H -0.8948 -0.9965 0.1008 0.038 Uiso 1 1 calc R
C4 C -0.9239(6) -0.8813(4) 0.0758(2) 0.0359(16) Uani 1 1 d .
H4A H -0.9347 -0.8588 0.1095 0.043 Uiso 1 1 calc R
C5 C -0.9331(5) -0.8320(4) 0.0309(2) 0.0304(15) Uani 1 1 d .
H5B H -0.9525 -0.7768 0.0346 0.036 Uiso 1 1 calc R
C6 C -0.9136(4) -0.8638(4) -0.0200(2) 0.0233(13) Uani 1 1 d .
C7 C -0.8607(5) -1.0918(3) 0.0153(2) 0.0257(13) Uani 1 1 d .
H7A H -0.8179 -1.0999 -0.0164 0.031 Uiso 1 1 calc R
C8 C -0.9605(5) -1.1359(4) 0.0058(3) 0.0357(16) Uani 1 1 d .
H8A H -0.9950 -1.1112 -0.0240 0.054 Uiso 1 1 calc R
H8B H -1.0030 -1.1313 0.0370 0.054 Uiso 1 1 calc R
H8C H -0.9473 -1.1934 -0.0015 0.054 Uiso 1 1 calc R
C9 C -0.8044(6) -1.1314(4) 0.0624(3) 0.047(2) Uani 1 1 d .
H9A H -0.7950 -1.1896 0.0557 0.070 Uiso 1 1 calc R
H9B H -0.8444 -1.1242 0.0942 0.070 Uiso 1 1 calc R
H9C H -0.7387 -1.1053 0.0668 0.070 Uiso 1 1 calc R
C10 C -0.9310(5) -0.8104(4) -0.0690(2) 0.0296(14) Uani 1 1 d .
H10A H -0.8981 -0.8380 -0.0993 0.036 Uiso 1 1 calc R
C11 C -1.0456(5) -0.8029(5) -0.0812(3) 0.0430(18) Uani 1 1 d .
H11A H -1.0743 -0.8573 -0.0859 0.064 Uiso 1 1 calc R
H11B H -1.0549 -0.7713 -0.1133 0.064 Uiso 1 1 calc R
H11C H -1.0796 -0.7754 -0.0522 0.064 Uiso 1 1 calc R
C12 C -0.8817(6) -0.7247(4) -0.0628(3) 0.0447(19) Uani 1 1 d .
H12A H -0.8095 -0.7310 -0.0559 0.067 Uiso 1 1 calc R
H12B H -0.9134 -0.6959 -0.0336 0.067 Uiso 1 1 calc R
H12C H -0.8911 -0.6935 -0.0950 0.067 Uiso 1 1 calc R
C13 C -0.8493(5) -1.1571(3) -0.11997(18) 0.0182(10) Uani 1 1 d .
C14 C -0.9325(4) -1.2087(3) -0.1205(2) 0.0203(12) Uani 1 1 d .
C15 C -0.9333(5) -1.2909(4) -0.1021(2) 0.0278(14) Uani 1 1 d .
C16 C -0.8481(6) -1.3259(4) -0.0799(2) 0.0341(14) Uani 1 1 d .
H16A H -0.8485 -1.3795 -0.0663 0.041 Uiso 1 1 calc R
C17 C -0.7603(5) -1.2761(4) -0.0790(2) 0.0290(14) Uani 1 1 d .
H17A H -0.7001 -1.2981 -0.0648 0.035 Uiso 1 1 calc R
C18 C -0.7587(5) -1.1950(3) -0.0984(2) 0.0210(13) Uani 1 1 d .
C19 C -1.0862(5) -1.2652(4) -0.1382(3) 0.0336(14) Uani 1 1 d .
H19A H -1.0899 -1.2840 -0.1749 0.040 Uiso 1 1 calc R
H19B H -1.1557 -1.2593 -0.1247 0.040 Uiso 1 1 calc R
C20 C -0.6648(5) -1.1440(3) -0.0987(2) 0.0219(12) Uani 1 1 d .
C21 C -0.5698(5) -1.1778(4) -0.0740(3) 0.0372(16) Uani 1 1 d .
H21A H -0.5151 -1.1382 -0.0776 0.056 Uiso 1 1 calc R
H21B H -0.5509 -1.2285 -0.0916 0.056 Uiso 1 1 calc R
H21C H -0.5819 -1.1886 -0.0369 0.056 Uiso 1 1 calc R
C22 C -0.5829(4) -1.0163(4) -0.1193(2) 0.0217(12) Uani 1 1 d .
C23 C -0.5540(4) -0.9729(4) -0.0734(2) 0.0252(12) Uani 1 1 d .
C24 C -0.4676(5) -0.9200(4) -0.0760(2) 0.0298(14) Uani 1 1 d .
H24A H -0.4472 -0.8914 -0.0455 0.036 Uiso 1 1 calc R
C25 C -0.4137(5) -0.9099(4) -0.1218(2) 0.0346(16) Uani 1 1 d .
H25A H -0.3584 -0.8734 -0.1231 0.042 Uiso 1 1 calc R
C26 C -0.4421(5) -0.9548(4) -0.1668(2) 0.0322(15) Uani 1 1 d .
H26A H -0.4038 -0.9493 -0.1979 0.039 Uiso 1 1 calc R
C27 C -0.5260(4) -1.0073(3) -0.1663(2) 0.0222(13) Uani 1 1 d .
C28 C -0.6097(4) -0.9780(5) -0.0193(2) 0.0319(13) Uani 1 1 d .
H28A H -0.6696 -1.0143 -0.0233 0.038 Uiso 1 1 calc R
C29 C -0.5397(6) -1.0145(5) 0.0232(2) 0.0472(18) Uani 1 1 d .
H29A H -0.5763 -1.0179 0.0563 0.071 Uiso 1 1 calc R
H29B H -0.4805 -0.9797 0.0275 0.071 Uiso 1 1 calc R
H29C H -0.5183 -1.0691 0.0125 0.071 Uiso 1 1 calc R
C30 C -0.6468(6) -0.8930(4) -0.0008(2) 0.0371(15) Uani 1 1 d .
H30A H -0.6920 -0.8698 -0.0271 0.056 Uiso 1 1 calc R
H30B H -0.5888 -0.8569 0.0040 0.056 Uiso 1 1 calc R
H30C H -0.6829 -0.8987 0.0323 0.056 Uiso 1 1 calc R
C31 C -0.5485(5) -1.0599(4) -0.2151(2) 0.0306(14) Uani 1 1 d .
H31A H -0.6226 -1.0705 -0.2163 0.037 Uiso 1 1 calc R
C32 C -0.5173(5) -1.0189(6) -0.2673(2) 0.0494(19) Uani 1 1 d .
H32A H -0.5519 -0.9665 -0.2708 0.074 Uiso 1 1 calc R
H32B H -0.5359 -1.0542 -0.2966 0.074 Uiso 1 1 calc R
H32C H -0.4443 -1.0100 -0.2675 0.074 Uiso 1 1 calc R
C33 C -0.4924(6) -1.1445(5) -0.2099(3) 0.0472(19) Uani 1 1 d .
H33A H -0.5116 -1.1705 -0.1769 0.071 Uiso 1 1 calc R
H33B H -0.4195 -1.1356 -0.2103 0.071 Uiso 1 1 calc R
H33C H -0.5115 -1.1797 -0.2391 0.071 Uiso 1 1 calc R
C34 C -0.7636(4) -0.9325(3) -0.1914(2) 0.0189(12) Uani 1 1 d .
C35 C -0.7139(4) -0.8602(4) -0.1775(2) 0.0204(12) Uani 1 1 d .
C36 C -0.6750(4) -0.8022(4) -0.2133(2) 0.0258(14) Uani 1 1 d .
C37 C -0.6862(5) -0.8117(4) -0.2665(2) 0.0314(15) Uani 1 1 d .
H37A H -0.6627 -0.7720 -0.2904 0.038 Uiso 1 1 calc R
C38 C -0.7344(5) -0.8835(4) -0.2835(2) 0.0259(14) Uani 1 1 d .
H38A H -0.7420 -0.8929 -0.3199 0.031 Uiso 1 1 calc R
C39 C -0.7722(4) -0.9426(3) -0.2472(2) 0.0195(12) Uani 1 1 d .
C40 C -0.6307(5) -0.7617(4) -0.1311(2) 0.0350(16) Uani 1 1 d .
H40A H -0.5611 -0.7771 -0.1215 0.042 Uiso 1 1 calc R
H40B H -0.6529 -0.7173 -0.1078 0.042 Uiso 1 1 calc R
C41 C -0.8247(4) -1.0178(4) -0.26811(19) 0.0232(12) Uani 1 1 d .
C42 C -0.8398(5) -1.0274(4) -0.32737(19) 0.0356(14) Uani 1 1 d .
H42A H -0.8748 -1.0786 -0.3345 0.053 Uiso 1 1 calc R
H42B H -0.7741 -1.0277 -0.3448 0.053 Uiso 1 1 calc R
H42C H -0.8800 -0.9818 -0.3406 0.053 Uiso 1 1 calc R
C43 C -0.9141(5) -1.1439(3) -0.2508(2) 0.0237(13) Uani 1 1 d .
C44 C -1.0185(5) -1.1354(4) -0.2653(2) 0.0259(13) Uani 1 1 d .
C45 C -1.0713(5) -1.2080(4) -0.2800(2) 0.0341(16) Uani 1 1 d .
H45A H -1.1400 -1.2046 -0.2900 0.041 Uiso 1 1 calc R
C46 C -1.0233(6) -1.2841(4) -0.2799(2) 0.0381(17) Uani 1 1 d .
H46A H -1.0601 -1.3314 -0.2892 0.046 Uiso 1 1 calc R
C47 C -0.9212(5) -1.2911(4) -0.2662(2) 0.0315(15) Uani 1 1 d .
H47A H -0.8898 -1.3429 -0.2665 0.038 Uiso 1 1 calc R
C48 C -0.8648(5) -1.2214(3) -0.2521(2) 0.0256(14) Uani 1 1 d .
C49 C -1.0764(5) -1.0530(4) -0.2663(2) 0.0304(14) Uani 1 1 d .
H49A H -1.0302 -1.0089 -0.2542 0.036 Uiso 1 1 calc R
C50 C -1.1705(5) -1.0567(4) -0.2288(3) 0.0407(17) Uani 1 1 d .
H50A H -1.1479 -1.0682 -0.1931 0.061 Uiso 1 1 calc R
H50B H -1.2162 -1.0997 -0.2404 0.061 Uiso 1 1 calc R
H50C H -1.2057 -1.0043 -0.2295 0.061 Uiso 1 1 calc R
C51 C -1.1126(6) -1.0329(5) -0.3229(3) 0.0479(19) Uani 1 1 d .
H51A H -1.0543 -1.0302 -0.3463 0.072 Uiso 1 1 calc R
H51B H -1.1476 -0.9805 -0.3229 0.072 Uiso 1 1 calc R
H51C H -1.1586 -1.0755 -0.3349 0.072 Uiso 1 1 calc R
C52 C -0.7483(5) -1.2292(4) -0.2438(2) 0.0296(14) Uani 1 1 d .
H52A H -0.7265 -1.1841 -0.2201 0.036 Uiso 1 1 calc R
C53 C -0.7159(6) -1.3112(4) -0.2183(3) 0.0446(18) Uani 1 1 d .
H53A H -0.7506 -1.3178 -0.1848 0.067 Uiso 1 1 calc R
H53B H -0.6430 -1.3109 -0.2125 0.067 Uiso 1 1 calc R
H53C H -0.7337 -1.3563 -0.2415 0.067 Uiso 1 1 calc R
C54 C -0.6938(6) -1.2178(5) -0.2972(3) 0.0459(19) Uani 1 1 d .
H54A H -0.7149 -1.1662 -0.3129 0.069 Uiso 1 1 calc R
H54B H -0.7116 -1.2627 -0.3206 0.069 Uiso 1 1 calc R
H54C H -0.6208 -1.2172 -0.2917 0.069 Uiso 1 1 calc R
C101 C -1.2340(10) -0.8997(8) -0.5709(5) 0.112(5) Uani 1 1 d .
H10I H -1.2358 -0.9080 -0.6088 0.168 Uiso 1 1 calc R
H10J H -1.1639 -0.8961 -0.5592 0.168 Uiso 1 1 calc R
H10K H -1.2693 -0.8492 -0.5621 0.168 Uiso 1 1 calc R
C102 C -1.2856(9) -0.9712(9) -0.5437(8) 0.151(8) Uani 1 1 d .
H10G H -1.3552 -0.9767 -0.5571 0.181 Uiso 1 1 calc R
H10H H -1.2489 -1.0220 -0.5520 0.181 Uiso 1 1 calc R
C103 C -1.3298(9) -1.0329(6) -0.4640(7) 0.140(7) Uani 1 1 d .
H10E H -1.2861 -1.0809 -0.4697 0.168 Uiso 1 1 calc R
H10F H -1.3982 -1.0453 -0.4771 0.168 Uiso 1 1 calc R
C104 C -1.3326(12) -1.0106(10) -0.4080(8) 0.224(13) Uani 1 1 d .
H10B H -1.3593 -1.0562 -0.3877 0.336 Uiso 1 1 calc R
H10C H -1.3761 -0.9630 -0.4033 0.336 Uiso 1 1 calc R
H10D H -1.2644 -0.9977 -0.3961 0.336 Uiso 1 1 calc R

loop_
_atom_site_aniso_label
_atom_site_aniso_U_11
_atom_site_aniso_U_22
_atom_site_aniso_U_33
_atom_site_aniso_U_23
_atom_site_aniso_U_13
_atom_site_aniso_U_12
Nb1 0.0173(2) 0.0145(2) 0.01649(18) 0.0004(2) 0.0009(2) 0.0003(2)
O1 0.024(2) 0.024(2) 0.040(2) 0.007(2) -0.006(2) -0.0078(17)
O2 0.037(3) 0.028(3) 0.057(3) 0.009(2) -0.003(2) -0.015(2)
O3 0.029(2) 0.023(2) 0.028(2) -0.0023(17) -0.0033(16) -0.0040(19)
O4 0.046(3) 0.023(2) 0.035(2) 0.0029(18) -0.004(2) -0.017(2)
O5 0.022(2) 0.027(3) 0.034(2) -0.0034(16) -0.0043(16) 0.0001(17)
O101 0.076(5) 0.035(4) 0.211(9) 0.012(5) -0.082(6) -0.015(4)
N1 0.022(2) 0.017(2) 0.024(2) 0.003(2) 0.0001(18) 0.003(3)
N2 0.018(3) 0.021(3) 0.0161(19) 0.0023(18) 0.0008(17) 0.001(2)
N3 0.019(2) 0.018(2) 0.020(2) -0.0015(17) -0.002(2) -0.003(2)
C1 0.022(3) 0.022(3) 0.016(2) -0.002(2) -0.001(2) -0.001(2)
C2 0.021(3) 0.024(3) 0.021(2) -0.002(2) 0.000(2) 0.001(2)
C3 0.038(4) 0.037(4) 0.020(3) 0.004(3) -0.002(2) 0.002(3)
C4 0.053(5) 0.035(4) 0.020(3) -0.005(3) 0.006(3) 0.007(3)
C5 0.039(4) 0.025(3) 0.028(3) -0.008(3) 0.006(3) 0.006(3)
C6 0.027(3) 0.022(3) 0.021(3) -0.005(2) 0.003(2) -0.001(3)
C7 0.028(4) 0.026(3) 0.023(3) 0.006(2) -0.001(3) 0.001(3)
C8 0.031(4) 0.036(4) 0.039(4) 0.000(3) 0.005(3) -0.005(3)
C9 0.073(6) 0.034(4) 0.034(4) 0.006(3) -0.012(3) 0.011(4)
C10 0.040(4) 0.019(3) 0.030(3) -0.003(2) 0.007(3) 0.002(3)
C11 0.044(4) 0.045(5) 0.040(4) 0.000(3) -0.006(3) 0.012(4)
C12 0.064(6) 0.024(4) 0.046(4) -0.001(3) 0.010(4) 0.006(4)
C13 0.023(3) 0.013(3) 0.019(2) 0.0023(19) -0.002(2) 0.004(3)
C14 0.021(3) 0.016(3) 0.024(3) -0.001(2) -0.005(2) -0.003(3)
C15 0.038(4) 0.016(3) 0.030(3) 0.000(2) 0.006(3) -0.010(3)
C16 0.040(4) 0.020(3) 0.042(3) 0.006(3) 0.005(4) -0.003(4)
C17 0.026(4) 0.015(3) 0.046(4) 0.002(3) -0.003(3) 0.002(3)
C18 0.026(3) 0.012(3) 0.025(3) 0.005(2) 0.000(2) 0.002(2)
C19 0.029(3) 0.032(3) 0.040(3) 0.011(3) 0.001(3) -0.011(3)
C20 0.023(3) 0.015(3) 0.028(3) 0.002(2) 0.003(3) 0.002(3)
C21 0.026(4) 0.037(4) 0.049(4) 0.014(3) -0.008(3) 0.003(3)
C22 0.016(3) 0.022(3) 0.027(2) 0.002(3) -0.007(2) -0.002(3)
C23 0.021(3) 0.024(3) 0.031(3) 0.005(3) 0.001(2) 0.001(3)
C24 0.023(3) 0.024(3) 0.043(4) -0.002(3) -0.003(3) -0.006(3)
C25 0.022(3) 0.035(4) 0.046(4) 0.010(3) -0.003(3) -0.007(3)
C26 0.030(4) 0.037(4) 0.030(3) 0.005(3) 0.010(3) -0.003(3)
C27 0.019(3) 0.024(3) 0.024(3) 0.005(2) 0.000(2) 0.007(2)
C28 0.027(3) 0.041(4) 0.028(3) 0.001(3) -0.002(2) -0.009(3)
C29 0.059(5) 0.049(5) 0.033(3) 0.005(4) -0.005(3) 0.001(4)
C30 0.026(3) 0.043(4) 0.042(3) -0.007(3) 0.002(3) -0.013(4)
C31 0.025(3) 0.034(4) 0.033(3) -0.002(3) 0.006(3) 0.006(3)
C32 0.044(4) 0.070(5) 0.034(3) -0.003(4) 0.010(3) -0.009(5)
C33 0.038(4) 0.045(5) 0.058(4) -0.011(4) -0.002(3) 0.015(4)
C34 0.024(3) 0.011(3) 0.022(3) 0.003(2) 0.002(2) -0.002(2)
C35 0.021(3) 0.023(3) 0.017(3) 0.001(2) 0.000(2) -0.001(3)
C36 0.021(4) 0.023(3) 0.034(3) 0.004(2) -0.002(2) -0.005(3)
C37 0.039(4) 0.026(3) 0.029(3) 0.009(3) 0.004(3) -0.012(3)
C38 0.028(3) 0.031(4) 0.019(3) 0.010(2) 0.005(2) -0.003(3)
C39 0.022(3) 0.018(3) 0.018(2) 0.002(2) 0.002(2) -0.001(2)
C40 0.039(4) 0.031(3) 0.035(3) -0.004(3) -0.001(3) -0.016(3)
C41 0.029(3) 0.023(3) 0.017(2) 0.001(2) 0.001(2) -0.001(3)
C42 0.045(4) 0.041(4) 0.021(2) 0.002(3) 0.005(3) -0.009(4)
C43 0.035(4) 0.017(3) 0.019(3) -0.002(2) 0.006(2) -0.005(3)
C44 0.029(3) 0.028(3) 0.021(3) 0.001(2) 0.004(2) -0.005(3)
C45 0.033(4) 0.041(4) 0.028(3) -0.006(3) -0.005(3) -0.012(3)
C46 0.052(5) 0.026(4) 0.036(3) -0.003(3) -0.006(3) -0.021(4)
C47 0.045(4) 0.018(3) 0.032(3) -0.007(3) 0.004(3) -0.007(3)
C48 0.036(4) 0.021(3) 0.020(2) -0.005(2) 0.004(2) -0.007(3)
C49 0.028(3) 0.033(4) 0.030(3) -0.002(3) -0.005(3) -0.001(3)
C50 0.029(4) 0.042(4) 0.052(4) -0.008(3) -0.002(3) 0.001(3)
C51 0.051(4) 0.047(5) 0.046(4) 0.002(4) -0.021(3) 0.005(4)
C52 0.033(4) 0.024(3) 0.032(3) -0.010(3) 0.003(3) 0.002(3)
C53 0.061(5) 0.025(4) 0.048(4) 0.001(3) 0.001(4) 0.012(4)
C54 0.049(5) 0.049(5) 0.040(4) -0.009(3) 0.007(3) 0.000(4)
C101 0.099(10) 0.086(9) 0.152(12) -0.017(8) -0.061(9) 0.018(8)
C102 0.048(7) 0.111(12) 0.29(2) -0.131(14) 0.044(10) -0.003(8)
C103 0.052(7) 0.029(6) 0.34(2) 0.008(10) -0.017(11) -0.004(5)
C104 0.189(16) 0.137(14) 0.35(3) 0.163(16) -0.220(19) -0.123(13)

loop_
_atom_type_symbol
_atom_type_description
_atom_type_scat_dispersion_real
_atom_type_scat_dispersion_imag
_atom_type_scat_source
C C 0.0033 0.0016 'International Tables Vol C Tables 4.2.6.8 and 6.1.1.4'
H H 0.0000 0.0000 'International Tables Vol C Tables 4.2.6.8 and 6.1.1.4'
N N 0.0061 0.0033 'International Tables Vol C Tables 4.2.6.8 and 6.1.1.4'
O O 0.0106 0.0060 'International Tables Vol C Tables 4.2.6.8 and 6.1.1.4'
Nb Nb -2.0727 0.6215 'International Tables Vol C Tables 4.2.6.8 and 6.1.1.4'

loop_
_geom_angle_atom_site_label_1
_geom_angle_atom_site_label_2
_geom_angle_atom_site_label_3
_geom_angle
N1 Nb1 O5 96.18(18)
N1 Nb1 C13 99.19(19)
O5 Nb1 C13 105.2(2)
N1 Nb1 C34 108.4(2)
O5 Nb1 C34 99.40(18)
C13 Nb1 C34 140.5(2)
N1 Nb1 N2 88.84(17)
O5 Nb1 N2 173.79(15)
C13 Nb1 N2 70.3(2)
C34 Nb1 N2 82.38(18)
N1 Nb1 N3 172.81(18)
O5 Nb1 N3 76.88(16)
C13 Nb1 N3 84.60(15)
C34 Nb1 N3 71.36(17)
N2 Nb1 N3 98.20(15)
C14 O1 C19 104.8(4)
C15 O2 C19 104.6(4)
C35 O3 C40 106.4(4)
C36 O4 C40 104.5(4)
C102 O101 C103 111.1(10)
C1 N1 Nb1 169.1(4)
C20 N2 C22 119.6(5)
C20 N2 Nb1 115.3(4)
C22 N2 Nb1 124.0(3)
C41 N3 C43 119.4(4)
C41 N3 Nb1 114.5(3)
C43 N3 Nb1 124.2(3)
N1 C1 C2 119.2(5)
N1 C1 C6 120.1(5)
C2 C1 C6 120.7(5)
C3 C2 C1 117.9(5)
C3 C2 C7 121.6(5)
C1 C2 C7 120.4(5)
C4 C3 C2 122.3(5)
C3 C4 C5 119.7(5)
C4 C5 C6 121.2(6)
C5 C6 C1 118.1(5)
C5 C6 C10 120.4(5)
C1 C6 C10 121.4(5)
C8 C7 C2 110.1(5)
C8 C7 C9 109.9(5)
C2 C7 C9 114.3(5)
C6 C10 C11 110.6(5)
C6 C10 C12 111.5(5)
C11 C10 C12 111.0(6)
C14 C13 C18 113.3(5)
C14 C13 Nb1 126.8(4)
C18 C13 Nb1 119.5(4)
C13 C14 C15 125.3(5)
C13 C14 O1 126.6(5)
C15 C14 O1 107.9(5)
C16 C15 O2 128.0(6)
C16 C15 C14 121.3(6)
O2 C15 C14 110.5(5)
C15 C16 C17 115.8(5)
C18 C17 C16 122.9(6)
C17 C18 C13 121.3(5)
C17 C18 C20 122.4(5)
C13 C18 C20 116.3(5)
O1 C19 O2 107.5(5)
N2 C20 C18 117.1(5)
N2 C20 C21 123.9(5)
C18 C20 C21 119.0(5)
C23 C22 C27 120.0(5)
C23 C22 N2 121.0(5)
C27 C22 N2 119.0(5)
C22 C23 C24 118.6(5)
C22 C23 C28 124.9(5)
C24 C23 C28 116.5(5)
C25 C24 C23 121.4(6)
C24 C25 C26 119.3(6)
C27 C26 C25 121.4(5)
C26 C27 C22 119.3(5)
C26 C27 C31 119.1(5)
C22 C27 C31 121.3(5)
C29 C28 C30 108.9(5)
C29 C28 C23 110.9(5)
C30 C28 C23 111.7(5)
C27 C31 C32 113.7(5)
C27 C31 C33 109.3(5)
C32 C31 C33 109.1(6)
C35 C34 C39 112.7(5)
C35 C34 Nb1 129.4(4)
C39 C34 Nb1 117.3(4)
C34 C35 C36 125.1(5)
C34 C35 O3 126.8(5)
C36 C35 O3 108.1(5)
C37 C36 O4 128.2(5)
C37 C36 C35 121.5(6)
O4 C36 C35 110.1(5)
C36 C37 C38 116.7(5)
C37 C38 C39 121.5(5)
C38 C39 C34 122.5(5)
C38 C39 C41 118.8(5)
C34 C39 C41 118.7(5)
O3 C40 O4 107.6(4)
N3 C41 C39 116.7(4)
N3 C41 C42 123.9(5)
C39 C41 C42 119.4(5)
C48 C43 C44 121.3(5)
C48 C43 N3 118.6(5)
C44 C43 N3 120.0(5)
C45 C44 C43 117.1(6)
C45 C44 C49 118.6(6)
C43 C44 C49 124.3(5)
C46 C45 C44 121.3(6)
C45 C46 C47 120.7(6)
C46 C47 C48 120.6(6)
C47 C48 C43 118.9(6)
C47 C48 C52 119.4(5)
C43 C48 C52 121.4(5)
C44 C49 C51 110.5(5)
C44 C49 C50 110.4(5)
C51 C49 C50 109.2(5)
C53 C52 C54 110.1(6)
C53 C52 C48 113.6(6)
C54 C52 C48 109.2(5)
O101 C102 C101 111.5(11)
O101 C103 C104 104.5(11)

loop_
_geom_bond_atom_site_label_1
_geom_bond_atom_site_label_2
_geom_bond_distance
Nb1 N1 1.795(4)
Nb1 O5 1.909(4)
Nb1 C13 2.218(5)
Nb1 C34 2.233(5)
Nb1 N2 2.469(4)
Nb1 N3 2.469(4)
O1 C14 1.403(7)
O1 C19 1.428(7)
O2 C15 1.371(8)
O2 C19 1.441(7)
O3 C35 1.392(6)
O3 C40 1.413(7)
O4 C36 1.389(7)
O4 C40 1.441(7)
O101 C102 1.353(17)
O101 C103 1.443(14)
N1 C1 1.397(6)
N2 C20 1.303(7)
N2 C22 1.441(7)
N3 C41 1.296(7)
N3 C43 1.459(7)
C1 C2 1.414(7)
C1 C6 1.416(8)
C2 C3 1.390(8)
C2 C7 1.513(8)
C3 C4 1.371(9)
C4 C5 1.384(9)
C5 C6 1.399(7)
C6 C10 1.517(8)
C7 C8 1.500(9)
C7 C9 1.528(8)
C10 C11 1.528(9)
C10 C12 1.529(9)
C13 C14 1.365(8)
C13 C18 1.433(8)
C14 C15 1.401(8)
C15 C16 1.362(9)
C16 C17 1.396(9)
C17 C18 1.395(8)
C18 C20 1.473(8)
C20 C21 1.486(8)
C22 C23 1.398(8)
C22 C27 1.402(7)
C23 C24 1.413(8)
C23 C28 1.541(7)
C24 C25 1.358(8)
C25 C26 1.392(8)
C26 C27 1.381(8)
C27 C31 1.516(8)
C28 C29 1.521(8)
C28 C30 1.524(9)
C31 C32 1.523(9)
C31 C33 1.552(9)
C34 C35 1.377(8)
C34 C39 1.413(7)
C35 C36 1.392(8)
C36 C37 1.352(8)
C37 C38 1.383(8)
C38 C39 1.408(7)
C39 C41 1.487(8)
C41 C42 1.508(7)
C43 C48 1.405(8)
C43 C44 1.413(8)
C44 C45 1.407(8)
C44 C49 1.525(9)
C45 C46 1.376(9)
C46 C47 1.377(9)
C47 C48 1.387(8)
C48 C52 1.535(9)
C49 C51 1.531(8)
C49 C50 1.546(9)
C52 C53 1.526(9)
C52 C54 1.529(8)
C101 C102 1.498(19)
C103 C104 1.45(2)
